data_7104659
loop_
_publ_author_name
'Kilgore, Uriah J'
'Fan, Hongjun'
'Pink, Maren'
'Urnezius, Eugenijus'
'Protasiewicz, John D'
'Mindiola, Daniel J'

_publ_section_title
;
 Phosphinidene group-transfer with a phospha-Wittig reagent: a new
 entry to transition metal phosphorus multiple bonds.
;
_journal_issue 30
_journal_name_full 'Chemical communications (Cambridge, England)'
_journal_page_first 4521
_journal_page_last 4523
_journal_paper_doi 10.1039/b910410k
_journal_volume 34
_journal_year 2009
_chemical_formula_moiety 'C49 H79 N P3 V'
_chemical_formula_sum 'C49 H79 N P3 V'
_chemical_formula_weight 825.98
_chemical_name_systematic
;
?
;
_space_group_IT_number 14
_symmetry_cell_setting monoclinic
_symmetry_space_group_name_Hall '-P 2yn'
_symmetry_space_group_name_H-M 'P 1 21/n 1'
_atom_sites_solution_hydrogens geom
_atom_sites_solution_primary direct
_atom_sites_solution_secondary difmap
_audit_creation_method SHELXL-97
_cell_angle_alpha 90.00
_cell_angle_beta 97.990(3)
_cell_angle_gamma 90.00
_cell_formula_units_Z 4
_cell_length_a 12.6462(19)
_cell_length_b 20.238(3)
_cell_length_c 18.507(3)
_cell_measurement_reflns_used 4204
_cell_measurement_temperature 150(2)
_cell_measurement_theta_max 26.2
_cell_measurement_theta_min 2.3
_cell_volume 4690.4(12)
_computing_cell_refinement 'APEX II v.2.2 (Bruker, 2007)'
_computing_data_collection 'APEX II v.2.2 (Bruker, 2007)'
_computing_data_reduction 'APEX II v.2.2 (Bruker, 2007)'
_computing_molecular_graphics 'SHELXTL (Bruker, 2008)'
_computing_publication_material 'SHELXTL (Bruker, 2008)'
_computing_structure_refinement 'SHELXL-97 (Sheldrick, 2008)'
_computing_structure_solution 'SIR-2004 (Burla et al., 2005)'
_diffrn_ambient_temperature 150(2)
_diffrn_detector 'CCD area detector'
_diffrn_detector_area_resol_mean 83.33
_diffrn_detector_type 'Bruker APEXII'
_diffrn_measured_fraction_theta_full 0.998
_diffrn_measured_fraction_theta_max 0.998
_diffrn_measurement_details '0.30 degree frames measured for 30 seconds each'
_diffrn_measurement_device 'APEX Kappa Duo'
_diffrn_measurement_device_type Kappa
_diffrn_measurement_method 'omega and phi scans'
_diffrn_radiation_monochromator graphite
_diffrn_radiation_source 'fine-focus sealed tube'
_diffrn_radiation_type MoK\a
_diffrn_radiation_wavelength 0.71073
_diffrn_reflns_av_R_equivalents 0.1059
_diffrn_reflns_av_sigmaI/netI 0.0872
_diffrn_reflns_limit_h_max 15
_diffrn_reflns_limit_h_min -15
_diffrn_reflns_limit_k_max 25
_diffrn_reflns_limit_k_min -25
_diffrn_reflns_limit_l_max 22
_diffrn_reflns_limit_l_min -23
_diffrn_reflns_number 44669
_diffrn_reflns_theta_full 26.44
_diffrn_reflns_theta_max 26.44
_diffrn_reflns_theta_min 2.09
_exptl_absorpt_coefficient_mu 0.346
_exptl_absorpt_correction_T_max 0.9629
_exptl_absorpt_correction_T_min 0.9308
_exptl_absorpt_correction_type multi-scan
_exptl_absorpt_process_details 'SADABS, R. Blessing; 1995'
_exptl_crystal_colour black
_exptl_crystal_density_diffrn 1.170
_exptl_crystal_density_meas 0
_exptl_crystal_density_method 'not measured'
_exptl_crystal_description block
_exptl_crystal_F_000 1792
_exptl_crystal_size_max 0.21
_exptl_crystal_size_mid 0.12
_exptl_crystal_size_min 0.11
_refine_diff_density_max 0.372
_refine_diff_density_min -0.278
_refine_diff_density_rms 0.064
_refine_ls_extinction_method none
_refine_ls_goodness_of_fit_ref 1.003
_refine_ls_hydrogen_treatment constr
_refine_ls_matrix_type full
_refine_ls_number_parameters 509
_refine_ls_number_reflns 9627
_refine_ls_number_restraints 0
_refine_ls_restrained_S_all 1.003
_refine_ls_R_factor_all 0.0902
_refine_ls_R_factor_gt 0.0458
_refine_ls_shift/su_max 0.001
_refine_ls_shift/su_mean 0.000
_refine_ls_structure_factor_coef Fsqd
_refine_ls_weighting_details 'calc w=1/[\s^2^(Fo^2^)+(0.0386P)^2^+1.1745P] where P=(Fo^2^+2Fc^2^)/3'
_refine_ls_weighting_scheme calc
_refine_ls_wR_factor_gt 0.0947
_refine_ls_wR_factor_ref 0.1116
_reflns_number_gt 6262
_reflns_number_total 9627
_reflns_threshold_expression >2sigma(I)
_cod_data_source_file b910410k.txt
_cod_data_source_block 08120
_cod_depositor_comments
;
The following automatic conversions were performed:

'_exptl_absorpt_correction_type' tag value 'multi-scans' was replaced
with 'multi-scan' value.

Automatic conversion script
Id: cif_fix_values 1646 2011-03-28 12:23:43Z adriana 
;
_cod_original_sg_symbol_H-M P2(1)/n
_cod_database_code 7104659

loop_
_symmetry_equiv_pos_as_xyz
'x, y, z'
'-x+1/2, y+1/2, -z+1/2'
'-x, -y, -z'
'x-1/2, -y-1/2, z-1/2'

loop_
_atom_site_label
_atom_site_type_symbol
_atom_site_fract_x
_atom_site_fract_y
_atom_site_fract_z
_atom_site_U_iso_or_equiv
_atom_site_adp_type
_atom_site_occupancy
_atom_site_symmetry_multiplicity
_atom_site_calc_flag
_atom_site_refinement_flags
_atom_site_disorder_assembly
_atom_site_disorder_group
V1 V 0.71992(3) 0.19252(2) 0.91345(2) 0.01566(11) Uani 1 1 d . . .
P1 P 0.64725(5) 0.10405(3) 0.82600(4) 0.01756(16) Uani 1 1 d . . .
P2 P 0.70103(5) 0.30300(3) 0.96897(3) 0.01719(15) Uani 1 1 d . . .
P3 P 0.88420(5) 0.19932(4) 0.89754(4) 0.02062(16) Uani 1 1 d . . .
N1 N 0.58524(16) 0.23385(10) 0.85424(11) 0.0179(5) Uani 1 1 d . . .
C1 C 0.6781(2) 0.10573(13) 0.73076(13) 0.0211(6) Uani 1 1 d . . .
H1 H 0.7573 0.1014 0.7333 0.025 Uiso 1 1 calc R . .
C2 C 0.6468(2) 0.17230(14) 0.69547(14) 0.0261(6) Uani 1 1 d . . .
H2A H 0.6723 0.1749 0.6479 0.039 Uiso 1 1 calc R . .
H2B H 0.6791 0.2079 0.7270 0.039 Uiso 1 1 calc R . .
H2C H 0.5689 0.1769 0.6888 0.039 Uiso 1 1 calc R . .
C3 C 0.6278(2) 0.04992(15) 0.68210(15) 0.0318(7) Uani 1 1 d . . .
H3A H 0.6430 0.0567 0.6321 0.048 Uiso 1 1 calc R . .
H3B H 0.5504 0.0497 0.6825 0.048 Uiso 1 1 calc R . .
H3C H 0.6579 0.0075 0.7005 0.048 Uiso 1 1 calc R . .
C4 C 0.6516(2) 0.01526(13) 0.84729(14) 0.0215(6) Uani 1 1 d . . .
H4 H 0.6055 -0.0082 0.8070 0.026 Uiso 1 1 calc R . .
C5 C 0.6083(2) 0.00025(15) 0.91848(15) 0.0286(7) Uani 1 1 d . . .
H5A H 0.6037 -0.0477 0.9247 0.043 Uiso 1 1 calc R . .
H5B H 0.5371 0.0198 0.9169 0.043 Uiso 1 1 calc R . .
H5C H 0.6563 0.0190 0.9595 0.043 Uiso 1 1 calc R . .
C6 C 0.7654(2) -0.01037(15) 0.84924(16) 0.0314(7) Uani 1 1 d . . .
H6A H 0.7676 -0.0575 0.8614 0.047 Uiso 1 1 calc R . .
H6B H 0.8132 0.0139 0.8862 0.047 Uiso 1 1 calc R . .
H6C H 0.7886 -0.0040 0.8013 0.047 Uiso 1 1 calc R . .
C7 C 0.50804(19) 0.12822(13) 0.81635(13) 0.0179(6) Uani 1 1 d . . .
C8 C 0.4198(2) 0.08780(14) 0.79602(13) 0.0211(6) Uani 1 1 d . . .
H8 H 0.4305 0.0423 0.7869 0.025 Uiso 1 1 calc R . .
C9 C 0.3164(2) 0.11257(14) 0.78873(14) 0.0228(6) Uani 1 1 d . . .
C10 C 0.2211(2) 0.06880(15) 0.76705(16) 0.0299(7) Uani 1 1 d . . .
H10A H 0.1572 0.0962 0.7549 0.045 Uiso 1 1 calc R . .
H10B H 0.2115 0.0394 0.8077 0.045 Uiso 1 1 calc R . .
H10C H 0.2326 0.0424 0.7244 0.045 Uiso 1 1 calc R . .
C11 C 0.3039(2) 0.17884(14) 0.80334(14) 0.0245(6) Uani 1 1 d . . .
H11 H 0.2339 0.1968 0.7994 0.029 Uiso 1 1 calc R . .
C12 C 0.38984(19) 0.21950(14) 0.82345(14) 0.0219(6) Uani 1 1 d . . .
H12A H 0.3780 0.2649 0.8328 0.026 Uiso 1 1 calc R . .
C13 C 0.49486(19) 0.19543(13) 0.83045(13) 0.0182(6) Uani 1 1 d . . .
C14 C 0.57893(18) 0.30197(13) 0.83887(13) 0.0170(5) Uani 1 1 d . . .
C15 C 0.5290(2) 0.32861(13) 0.77332(14) 0.0213(6) Uani 1 1 d . . .
H15 H 0.4960 0.3000 0.7361 0.026 Uiso 1 1 calc R . .
C16 C 0.5269(2) 0.39590(14) 0.76188(14) 0.0236(6) Uani 1 1 d . . .
H16 H 0.4923 0.4127 0.7167 0.028 Uiso 1 1 calc R . .
C17 C 0.5739(2) 0.44016(13) 0.81452(14) 0.0202(6) Uani 1 1 d . . .
C18 C 0.5625(2) 0.51378(14) 0.80438(15) 0.0269(7) Uani 1 1 d . . .
H18A H 0.6254 0.5359 0.8305 0.040 Uiso 1 1 calc R . .
H18B H 0.4983 0.5289 0.8237 0.040 Uiso 1 1 calc R . .
H18C H 0.5563 0.5244 0.7523 0.040 Uiso 1 1 calc R . .
C19 C 0.62739(19) 0.41330(13) 0.87823(14) 0.0201(6) Uani 1 1 d . . .
H19 H 0.6622 0.4421 0.9145 0.024 Uiso 1 1 calc R . .
C20 C 0.63162(19) 0.34595(13) 0.89067(13) 0.0164(5) Uani 1 1 d . . .
C21 C 0.6037(2) 0.30663(14) 1.03620(13) 0.0220(6) Uani 1 1 d . . .
H21 H 0.6361 0.2818 1.0806 0.026 Uiso 1 1 calc R . .
C22 C 0.5802(2) 0.37624(15) 1.06073(16) 0.0323(7) Uani 1 1 d . . .
H22A H 0.5267 0.3743 1.0942 0.048 Uiso 1 1 calc R . .
H22B H 0.5529 0.4030 1.0181 0.048 Uiso 1 1 calc R . .
H22C H 0.6460 0.3962 1.0857 0.048 Uiso 1 1 calc R . .
C23 C 0.4989(2) 0.27269(14) 1.00781(15) 0.0258(6) Uani 1 1 d . . .
H23A H 0.4510 0.2747 1.0451 0.039 Uiso 1 1 calc R . .
H23B H 0.5126 0.2264 0.9966 0.039 Uiso 1 1 calc R . .
H23C H 0.4655 0.2951 0.9635 0.039 Uiso 1 1 calc R . .
C24 C 0.8042(2) 0.36237(13) 1.00803(14) 0.0219(6) Uani 1 1 d . . .
H24 H 0.7667 0.4046 1.0166 0.026 Uiso 1 1 calc R . .
C25 C 0.8601(2) 0.33904(15) 1.08230(15) 0.0306(7) Uani 1 1 d . . .
H25A H 0.9104 0.3731 1.1034 0.046 Uiso 1 1 calc R . .
H25B H 0.8990 0.2980 1.0761 0.046 Uiso 1 1 calc R . .
H25C H 0.8068 0.3311 1.1150 0.046 Uiso 1 1 calc R . .
C26 C 0.8850(2) 0.37831(15) 0.95750(16) 0.0303(7) Uani 1 1 d . . .
H26A H 0.9307 0.4147 0.9780 0.045 Uiso 1 1 calc R . .
H26B H 0.8475 0.3913 0.9097 0.045 Uiso 1 1 calc R . .
H26C H 0.9289 0.3392 0.9520 0.045 Uiso 1 1 calc R . .
C27 C 0.7094(2) 0.14684(13) 0.99719(13) 0.0199(6) Uani 1 1 d . . .
H27 H 0.6345 0.1397 0.9930 0.024 Uiso 1 1 calc R . .
C28 C 0.7478(2) 0.11317(13) 1.06986(14) 0.0205(6) Uani 1 1 d . . .
C29 C 0.7878(2) 0.16611(14) 1.12646(14) 0.0263(6) Uani 1 1 d . . .
H29A H 0.8166 0.1447 1.1725 0.039 Uiso 1 1 calc R . .
H29B H 0.7283 0.1951 1.1344 0.039 Uiso 1 1 calc R . .
H29C H 0.8439 0.1923 1.1086 0.039 Uiso 1 1 calc R . .
C30 C 0.8393(2) 0.06601(14) 1.06075(16) 0.0279(7) Uani 1 1 d . . .
H30A H 0.8690 0.0480 1.1085 0.042 Uiso 1 1 calc R . .
H30B H 0.8952 0.0900 1.0398 0.042 Uiso 1 1 calc R . .
H30C H 0.8126 0.0298 1.0281 0.042 Uiso 1 1 calc R . .
C31 C 0.6580(2) 0.07516(15) 1.09944(15) 0.0289(7) Uani 1 1 d . . .
H31A H 0.6828 0.0604 1.1493 0.043 Uiso 1 1 calc R . .
H31B H 0.6379 0.0367 1.0684 0.043 Uiso 1 1 calc R . .
H31C H 0.5959 0.1041 1.0995 0.043 Uiso 1 1 calc R . .
C32 C 1.00586(19) 0.24254(13) 0.88298(13) 0.0179(6) Uani 1 1 d . . .
C33 C 1.00714(19) 0.28850(13) 0.82472(13) 0.0185(6) Uani 1 1 d . . .
C34 C 1.0796(2) 0.33980(13) 0.83379(14) 0.0198(6) Uani 1 1 d . . .
H34 H 1.0792 0.3711 0.7955 0.024 Uiso 1 1 calc R . .
C35 C 1.15331(19) 0.34779(13) 0.89649(14) 0.0193(6) Uani 1 1 d . . .
C36 C 1.16355(19) 0.29574(13) 0.94496(14) 0.0188(6) Uani 1 1 d . . .
H36 H 1.2200 0.2970 0.9846 0.023 Uiso 1 1 calc R . .
C37 C 1.09537(19) 0.24139(13) 0.93890(13) 0.0187(6) Uani 1 1 d . . .
C38 C 0.9320(2) 0.28423(13) 0.75146(13) 0.0210(6) Uani 1 1 d . . .
C39 C 0.9216(2) 0.21284(14) 0.72535(15) 0.0282(7) Uani 1 1 d . . .
H39A H 0.8762 0.2110 0.6780 0.042 Uiso 1 1 calc R . .
H39B H 0.8894 0.1863 0.7609 0.042 Uiso 1 1 calc R . .
H39C H 0.9925 0.1953 0.7204 0.042 Uiso 1 1 calc R . .
C40 C 0.9785(2) 0.32227(15) 0.69129(14) 0.0290(7) Uani 1 1 d . . .
H40A H 0.9352 0.3135 0.6441 0.044 Uiso 1 1 calc R . .
H40B H 1.0521 0.3078 0.6897 0.044 Uiso 1 1 calc R . .
H40C H 0.9777 0.3697 0.7017 0.044 Uiso 1 1 calc R . .
C41 C 0.8233(2) 0.31530(14) 0.75757(15) 0.0266(6) Uani 1 1 d . . .
H41A H 0.7780 0.3130 0.7101 0.040 Uiso 1 1 calc R . .
H41B H 0.8331 0.3616 0.7725 0.040 Uiso 1 1 calc R . .
H41C H 0.7891 0.2912 0.7940 0.040 Uiso 1 1 calc R . .
C42 C 1.2205(2) 0.41095(13) 0.90757(14) 0.0205(6) Uani 1 1 d . . .
C43 C 1.2740(2) 0.41825(15) 0.98640(16) 0.0342(7) Uani 1 1 d . . .
H43A H 1.3234 0.3814 0.9988 0.051 Uiso 1 1 calc R . .
H43B H 1.2194 0.4180 1.0191 0.051 Uiso 1 1 calc R . .
H43C H 1.3135 0.4600 0.9918 0.051 Uiso 1 1 calc R . .
C44 C 1.1490(2) 0.47133(14) 0.88920(17) 0.0304(7) Uani 1 1 d . . .
H44A H 1.1164 0.4691 0.8380 0.046 Uiso 1 1 calc R . .
H44B H 1.1919 0.5116 0.8971 0.046 Uiso 1 1 calc R . .
H44C H 1.0927 0.4719 0.9207 0.046 Uiso 1 1 calc R . .
C45 C 1.3068(2) 0.41015(15) 0.85761(16) 0.0303(7) Uani 1 1 d . . .
H45A H 1.3565 0.3737 0.8717 0.046 Uiso 1 1 calc R . .
H45B H 1.3457 0.4522 0.8621 0.046 Uiso 1 1 calc R . .
H45C H 1.2735 0.4040 0.8070 0.046 Uiso 1 1 calc R . .
C46 C 1.1215(2) 0.18389(13) 0.99314(14) 0.0216(6) Uani 1 1 d . . .
C47 C 1.0596(2) 0.19025(15) 1.05796(14) 0.0279(6) Uani 1 1 d . . .
H47A H 0.9828 0.1892 1.0406 0.042 Uiso 1 1 calc R . .
H47B H 1.0781 0.2321 1.0832 0.042 Uiso 1 1 calc R . .
H47C H 1.0783 0.1535 1.0918 0.042 Uiso 1 1 calc R . .
C48 C 1.1002(2) 0.11684(14) 0.95542(16) 0.0318(7) Uani 1 1 d . . .
H48A H 1.0243 0.1133 0.9360 0.048 Uiso 1 1 calc R . .
H48B H 1.1197 0.0813 0.9908 0.048 Uiso 1 1 calc R . .
H48C H 1.1430 0.1131 0.9154 0.048 Uiso 1 1 calc R . .
C49 C 1.2415(2) 0.18388(15) 1.02332(17) 0.0342(8) Uani 1 1 d . . .
H49A H 1.2576 0.2217 1.0561 0.051 Uiso 1 1 calc R . .
H49B H 1.2835 0.1871 0.9828 0.051 Uiso 1 1 calc R . .
H49C H 1.2596 0.1428 1.0503 0.051 Uiso 1 1 calc R . .

loop_
_atom_site_aniso_label
_atom_site_aniso_U_11
_atom_site_aniso_U_22
_atom_site_aniso_U_33
_atom_site_aniso_U_23
_atom_site_aniso_U_13
_atom_site_aniso_U_12
V1 0.0134(2) 0.0156(2) 0.0175(2) -0.00056(19) 0.00040(16) -0.00124(18)
P1 0.0160(3) 0.0159(4) 0.0200(3) -0.0002(3) -0.0001(3) -0.0008(3)
P2 0.0152(3) 0.0172(4) 0.0187(3) -0.0016(3) 0.0008(2) -0.0005(3)
P3 0.0167(3) 0.0215(4) 0.0240(3) -0.0028(3) 0.0042(3) -0.0034(3)
N1 0.0164(11) 0.0149(12) 0.0215(11) 0.0000(9) -0.0003(9) -0.0019(9)
C1 0.0197(13) 0.0218(16) 0.0219(13) -0.0033(12) 0.0039(11) -0.0014(11)
C2 0.0294(15) 0.0262(17) 0.0223(14) 0.0033(12) 0.0021(12) -0.0020(12)
C3 0.0394(18) 0.0317(19) 0.0241(15) -0.0055(13) 0.0034(13) -0.0058(14)
C4 0.0262(14) 0.0133(15) 0.0245(14) -0.0010(11) 0.0016(11) 0.0003(11)
C5 0.0309(15) 0.0220(17) 0.0328(16) 0.0034(13) 0.0039(13) -0.0031(12)
C6 0.0352(17) 0.0234(17) 0.0360(16) 0.0057(14) 0.0068(13) 0.0091(13)
C7 0.0140(12) 0.0208(16) 0.0190(13) 0.0009(11) 0.0032(10) 0.0008(11)
C8 0.0235(14) 0.0183(15) 0.0209(13) -0.0016(11) 0.0002(11) -0.0037(11)
C9 0.0201(13) 0.0247(17) 0.0228(14) 0.0006(12) -0.0003(11) -0.0058(12)
C10 0.0233(15) 0.0306(18) 0.0340(16) -0.0034(13) -0.0024(12) -0.0048(13)
C11 0.0158(13) 0.0283(18) 0.0283(15) -0.0010(12) -0.0003(11) 0.0007(11)
C12 0.0185(13) 0.0187(15) 0.0279(14) -0.0036(12) 0.0012(11) 0.0009(11)
C13 0.0176(12) 0.0202(15) 0.0160(12) -0.0012(11) 0.0000(10) -0.0028(11)
C14 0.0134(12) 0.0172(15) 0.0206(13) -0.0028(11) 0.0028(10) 0.0012(10)
C15 0.0193(13) 0.0221(16) 0.0211(13) -0.0033(12) -0.0023(11) -0.0029(11)
C16 0.0196(13) 0.0272(17) 0.0237(14) 0.0032(12) 0.0016(11) 0.0020(12)
C17 0.0161(13) 0.0183(15) 0.0273(14) 0.0019(12) 0.0069(11) 0.0013(11)
C18 0.0266(15) 0.0203(16) 0.0339(16) 0.0056(13) 0.0045(12) 0.0014(12)
C19 0.0169(13) 0.0214(16) 0.0222(13) -0.0043(12) 0.0027(11) -0.0025(11)
C20 0.0154(12) 0.0165(15) 0.0175(13) 0.0012(11) 0.0033(10) -0.0007(10)
C21 0.0212(13) 0.0264(16) 0.0187(13) -0.0003(12) 0.0035(10) 0.0043(12)
C22 0.0277(15) 0.0350(19) 0.0358(17) -0.0087(14) 0.0105(13) -0.0015(13)
C23 0.0172(13) 0.0295(17) 0.0318(15) 0.0008(13) 0.0074(11) -0.0011(12)
C24 0.0184(13) 0.0175(15) 0.0287(15) -0.0071(12) -0.0007(11) -0.0022(11)
C25 0.0275(15) 0.0258(17) 0.0349(17) -0.0054(13) -0.0086(13) -0.0025(13)
C26 0.0215(14) 0.0270(18) 0.0426(17) -0.0102(14) 0.0047(13) -0.0061(12)
C27 0.0206(13) 0.0173(15) 0.0226(14) -0.0031(11) 0.0055(11) -0.0033(11)
C28 0.0200(13) 0.0213(16) 0.0201(13) 0.0039(11) 0.0028(10) -0.0015(11)
C29 0.0279(15) 0.0252(17) 0.0249(14) 0.0009(12) 0.0003(12) -0.0030(12)
C30 0.0290(15) 0.0239(17) 0.0303(15) 0.0022(13) 0.0017(13) 0.0042(12)
C31 0.0300(15) 0.0319(18) 0.0256(15) 0.0054(13) 0.0067(12) -0.0039(13)
C32 0.0151(12) 0.0155(15) 0.0240(13) -0.0008(11) 0.0053(10) -0.0015(10)
C33 0.0145(12) 0.0199(15) 0.0216(13) -0.0010(11) 0.0048(10) 0.0019(11)
C34 0.0205(13) 0.0186(15) 0.0210(13) 0.0043(11) 0.0052(11) 0.0015(11)
C35 0.0155(12) 0.0203(15) 0.0223(13) -0.0016(11) 0.0035(10) -0.0001(11)
C36 0.0146(12) 0.0190(15) 0.0224(13) 0.0001(11) 0.0008(10) 0.0008(11)
C37 0.0144(12) 0.0213(15) 0.0214(13) -0.0003(11) 0.0060(10) 0.0013(11)
C38 0.0225(14) 0.0219(16) 0.0183(13) -0.0005(11) 0.0021(11) -0.0032(11)
C39 0.0269(15) 0.0332(19) 0.0234(14) -0.0070(13) 0.0000(12) -0.0017(13)
C40 0.0288(15) 0.0376(19) 0.0202(14) 0.0003(13) 0.0014(12) -0.0069(13)
C41 0.0220(14) 0.0302(18) 0.0261(14) 0.0005(13) -0.0016(11) 0.0009(12)
C42 0.0183(13) 0.0185(15) 0.0244(14) 0.0004(12) 0.0019(11) -0.0017(11)
C43 0.0385(17) 0.0279(18) 0.0338(17) -0.0027(14) -0.0034(14) -0.0122(14)
C44 0.0242(15) 0.0190(16) 0.0475(18) -0.0035(14) 0.0031(13) 0.0011(12)
C45 0.0268(15) 0.0240(17) 0.0426(17) 0.0016(14) 0.0128(13) -0.0052(13)
C46 0.0198(13) 0.0206(16) 0.0242(14) 0.0033(12) 0.0018(11) 0.0008(11)
C47 0.0325(15) 0.0266(17) 0.0249(14) 0.0026(13) 0.0048(12) -0.0025(13)
C48 0.0361(17) 0.0220(17) 0.0375(17) 0.0020(14) 0.0060(14) 0.0079(13)
C49 0.0215(14) 0.0352(19) 0.0438(18) 0.0182(15) -0.0032(13) 0.0024(13)

loop_
_atom_type_symbol
_atom_type_description
_atom_type_scat_dispersion_real
_atom_type_scat_dispersion_imag
_atom_type_scat_source
C C 0.0033 0.0016 'International Tables Vol C Tables 4.2.6.8 and 6.1.1.4'
H H 0.0000 0.0000 'International Tables Vol C Tables 4.2.6.8 and 6.1.1.4'
N N 0.0061 0.0033 'International Tables Vol C Tables 4.2.6.8 and 6.1.1.4'
P P 0.1023 0.0942 'International Tables Vol C Tables 4.2.6.8 and 6.1.1.4'
V V 0.3005 0.5294 'International Tables Vol C Tables 4.2.6.8 and 6.1.1.4'

loop_
_geom_angle_atom_site_label_1
_geom_angle_atom_site_label_2
_geom_angle_atom_site_label_3
_geom_angle
_geom_angle_site_symmetry_1
_geom_angle_site_symmetry_3
_geom_angle_publ_flag
C27 V1 N1 120.16(10) . . ?
C27 V1 P3 109.62(9) . . ?
N1 V1 P3 130.07(6) . . ?
C27 V1 P2 94.70(8) . . ?
N1 V1 P2 74.70(6) . . ?
P3 V1 P2 98.61(3) . . ?
C27 V1 P1 97.08(8) . . ?
N1 V1 P1 75.25(6) . . ?
P3 V1 P1 103.48(3) . . ?
P2 V1 P1 149.71(3) . . ?
C7 P1 C4 106.54(12) . . ?
C7 P1 C1 103.34(11) . . ?
C4 P1 C1 102.55(12) . . ?
C7 P1 V1 97.76(9) . . ?
C4 P1 V1 124.30(9) . . ?
C1 P1 V1 119.61(9) . . ?
C20 P2 C24 103.82(12) . . ?
C20 P2 C21 102.91(12) . . ?
C24 P2 C21 102.05(12) . . ?
C20 P2 V1 99.49(9) . . ?
C24 P2 V1 130.09(9) . . ?
C21 P2 V1 114.87(9) . . ?
C32 P3 V1 154.94(9) . . ?
C13 N1 C14 117.3(2) . . ?
C13 N1 V1 121.15(17) . . ?
C14 N1 V1 121.48(15) . . ?
C2 C1 C3 109.8(2) . . ?
C2 C1 P1 110.27(18) . . ?
C3 C1 P1 114.91(19) . . ?
C2 C1 H1 107.2 . . ?
C3 C1 H1 107.2 . . ?
P1 C1 H1 107.2 . . ?
C1 C2 H2A 109.5 . . ?
C1 C2 H2B 109.5 . . ?
H2A C2 H2B 109.5 . . ?
C1 C2 H2C 109.5 . . ?
H2A C2 H2C 109.5 . . ?
H2B C2 H2C 109.5 . . ?
C1 C3 H3A 109.5 . . ?
C1 C3 H3B 109.5 . . ?
H3A C3 H3B 109.5 . . ?
C1 C3 H3C 109.5 . . ?
H3A C3 H3C 109.5 . . ?
H3B C3 H3C 109.5 . . ?
C6 C4 C5 111.3(2) . . ?
C6 C4 P1 109.73(19) . . ?
C5 C4 P1 112.08(19) . . ?
C6 C4 H4 107.9 . . ?
C5 C4 H4 107.9 . . ?
P1 C4 H4 107.9 . . ?
C4 C5 H5A 109.5 . . ?
C4 C5 H5B 109.5 . . ?
H5A C5 H5B 109.5 . . ?
C4 C5 H5C 109.5 . . ?
H5A C5 H5C 109.5 . . ?
H5B C5 H5C 109.5 . . ?
C4 C6 H6A 109.5 . . ?
C4 C6 H6B 109.5 . . ?
H6A C6 H6B 109.5 . . ?
C4 C6 H6C 109.5 . . ?
H6A C6 H6C 109.5 . . ?
H6B C6 H6C 109.5 . . ?
C8 C7 C13 120.6(2) . . ?
C8 C7 P1 126.8(2) . . ?
C13 C7 P1 112.54(18) . . ?
C9 C8 C7 121.5(3) . . ?
C9 C8 H8 119.3 . . ?
C7 C8 H8 119.3 . . ?
C11 C9 C8 117.6(2) . . ?
C11 C9 C10 121.0(2) . . ?
C8 C9 C10 121.4(3) . . ?
C9 C10 H10A 109.5 . . ?
C9 C10 H10B 109.5 . . ?
H10A C10 H10B 109.5 . . ?
C9 C10 H10C 109.5 . . ?
H10A C10 H10C 109.5 . . ?
H10B C10 H10C 109.5 . . ?
C12 C11 C9 121.8(2) . . ?
C12 C11 H11 119.1 . . ?
C9 C11 H11 119.1 . . ?
C11 C12 C13 121.4(3) . . ?
C11 C12 H12A 119.3 . . ?
C13 C12 H12A 119.3 . . ?
C7 C13 N1 119.0(2) . . ?
C7 C13 C12 117.1(2) . . ?
N1 C13 C12 123.8(2) . . ?
C15 C14 C20 117.5(2) . . ?
C15 C14 N1 124.1(2) . . ?
C20 C14 N1 118.3(2) . . ?
C16 C15 C14 120.8(2) . . ?
C16 C15 H15 119.6 . . ?
C14 C15 H15 119.6 . . ?
C15 C16 C17 122.0(2) . . ?
C15 C16 H16 119.0 . . ?
C17 C16 H16 119.0 . . ?
C19 C17 C16 116.9(2) . . ?
C19 C17 C18 121.4(2) . . ?
C16 C17 C18 121.6(2) . . ?
C17 C18 H18A 109.5 . . ?
C17 C18 H18B 109.5 . . ?
H18A C18 H18B 109.5 . . ?
C17 C18 H18C 109.5 . . ?
H18A C18 H18C 109.5 . . ?
H18B C18 H18C 109.5 . . ?
C20 C19 C17 122.1(2) . . ?
C20 C19 H19 118.9 . . ?
C17 C19 H19 118.9 . . ?
C19 C20 C14 120.5(2) . . ?
C19 C20 P2 127.63(19) . . ?
C14 C20 P2 111.91(19) . . ?
C23 C21 C22 108.9(2) . . ?
C23 C21 P2 112.04(18) . . ?
C22 C21 P2 114.1(2) . . ?
C23 C21 H21 107.1 . . ?
C22 C21 H21 107.1 . . ?
P2 C21 H21 107.1 . . ?
C21 C22 H22A 109.5 . . ?
C21 C22 H22B 109.5 . . ?
H22A C22 H22B 109.5 . . ?
C21 C22 H22C 109.5 . . ?
H22A C22 H22C 109.5 . . ?
H22B C22 H22C 109.5 . . ?
C21 C23 H23A 109.5 . . ?
C21 C23 H23B 109.5 . . ?
H23A C23 H23B 109.5 . . ?
C21 C23 H23C 109.5 . . ?
H23A C23 H23C 109.5 . . ?
H23B C23 H23C 109.5 . . ?
C26 C24 C25 110.7(2) . . ?
C26 C24 P2 113.46(18) . . ?
C25 C24 P2 111.35(19) . . ?
C26 C24 H24 107.0 . . ?
C25 C24 H24 107.0 . . ?
P2 C24 H24 107.0 . . ?
C24 C25 H25A 109.5 . . ?
C24 C25 H25B 109.5 . . ?
H25A C25 H25B 109.5 . . ?
C24 C25 H25C 109.5 . . ?
H25A C25 H25C 109.5 . . ?
H25B C25 H25C 109.5 . . ?
C24 C26 H26A 109.5 . . ?
C24 C26 H26B 109.5 . . ?
H26A C26 H26B 109.5 . . ?
C24 C26 H26C 109.5 . . ?
H26A C26 H26C 109.5 . . ?
H26B C26 H26C 109.5 . . ?
C28 C27 V1 157.3(2) . . ?
C28 C27 H27 101.3 . . ?
V1 C27 H27 101.3 . . ?
C27 C28 C30 109.6(2) . . ?
C27 C28 C29 108.9(2) . . ?
C30 C28 C29 109.2(2) . . ?
C27 C28 C31 112.2(2) . . ?
C30 C28 C31 109.6(2) . . ?
C29 C28 C31 107.2(2) . . ?
C28 C29 H29A 109.5 . . ?
C28 C29 H29B 109.5 . . ?
H29A C29 H29B 109.5 . . ?
C28 C29 H29C 109.5 . . ?
H29A C29 H29C 109.5 . . ?
H29B C29 H29C 109.5 . . ?
C28 C30 H30A 109.5 . . ?
C28 C30 H30B 109.5 . . ?
H30A C30 H30B 109.5 . . ?
C28 C30 H30C 109.5 . . ?
H30A C30 H30C 109.5 . . ?
H30B C30 H30C 109.5 . . ?
C28 C31 H31A 109.5 . . ?
C28 C31 H31B 109.5 . . ?
H31A C31 H31B 109.5 . . ?
C28 C31 H31C 109.5 . . ?
H31A C31 H31C 109.5 . . ?
H31B C31 H31C 109.5 . . ?
C37 C32 C33 118.0(2) . . ?
C37 C32 P3 119.14(19) . . ?
C33 C32 P3 121.58(18) . . ?
C34 C33 C32 118.4(2) . . ?
C34 C33 C38 117.7(2) . . ?
C32 C33 C38 123.8(2) . . ?
C33 C34 C35 123.0(2) . . ?
C33 C34 H34 118.5 . . ?
C35 C34 H34 118.5 . . ?
C36 C35 C34 116.4(2) . . ?
C36 C35 C42 123.4(2) . . ?
C34 C35 C42 120.2(2) . . ?
C35 C36 C37 123.4(2) . . ?
C35 C36 H36 118.3 . . ?
C37 C36 H36 118.3 . . ?
C36 C37 C32 117.8(2) . . ?
C36 C37 C46 118.0(2) . . ?
C32 C37 C46 124.2(2) . . ?
C39 C38 C41 112.0(2) . . ?
C39 C38 C40 105.7(2) . . ?
C41 C38 C40 106.6(2) . . ?
C39 C38 C33 110.3(2) . . ?
C41 C38 C33 111.2(2) . . ?
C40 C38 C33 111.0(2) . . ?
C38 C39 H39A 109.5 . . ?
C38 C39 H39B 109.5 . . ?
H39A C39 H39B 109.5 . . ?
C38 C39 H39C 109.5 . . ?
H39A C39 H39C 109.5 . . ?
H39B C39 H39C 109.5 . . ?
C38 C40 H40A 109.5 . . ?
C38 C40 H40B 109.5 . . ?
H40A C40 H40B 109.5 . . ?
C38 C40 H40C 109.5 . . ?
H40A C40 H40C 109.5 . . ?
H40B C40 H40C 109.5 . . ?
C38 C41 H41A 109.5 . . ?
C38 C41 H41B 109.5 . . ?
H41A C41 H41B 109.5 . . ?
C38 C41 H41C 109.5 . . ?
H41A C41 H41C 109.5 . . ?
H41B C41 H41C 109.5 . . ?
C45 C42 C43 108.7(2) . . ?
C45 C42 C44 108.9(2) . . ?
C43 C42 C44 107.7(2) . . ?
C45 C42 C35 109.9(2) . . ?
C43 C42 C35 111.9(2) . . ?
C44 C42 C35 109.7(2) . . ?
C42 C43 H43A 109.5 . . ?
C42 C43 H43B 109.5 . . ?
H43A C43 H43B 109.5 . . ?
C42 C43 H43C 109.5 . . ?
H43A C43 H43C 109.5 . . ?
H43B C43 H43C 109.5 . . ?
C42 C44 H44A 109.5 . . ?
C42 C44 H44B 109.5 . . ?
H44A C44 H44B 109.5 . . ?
C42 C44 H44C 109.5 . . ?
H44A C44 H44C 109.5 . . ?
H44B C44 H44C 109.5 . . ?
C42 C45 H45A 109.5 . . ?
C42 C45 H45B 109.5 . . ?
H45A C45 H45B 109.5 . . ?
C42 C45 H45C 109.5 . . ?
H45A C45 H45C 109.5 . . ?
H45B C45 H45C 109.5 . . ?
C47 C46 C48 110.9(2) . . ?
C47 C46 C37 111.2(2) . . ?
C48 C46 C37 111.3(2) . . ?
C47 C46 C49 107.5(2) . . ?
C48 C46 C49 105.5(2) . . ?
C37 C46 C49 110.3(2) . . ?
C46 C47 H47A 109.5 . . ?
C46 C47 H47B 109.5 . . ?
H47A C47 H47B 109.5 . . ?
C46 C47 H47C 109.5 . . ?
H47A C47 H47C 109.5 . . ?
H47B C47 H47C 109.5 . . ?
C46 C48 H48A 109.5 . . ?
C46 C48 H48B 109.5 . . ?
H48A C48 H48B 109.5 . . ?
C46 C48 H48C 109.5 . . ?
H48A C48 H48C 109.5 . . ?
H48B C48 H48C 109.5 . . ?
C46 C49 H49A 109.5 . . ?
C46 C49 H49B 109.5 . . ?
H49A C49 H49B 109.5 . . ?
C46 C49 H49C 109.5 . . ?
H49A C49 H49C 109.5 . . ?
H49B C49 H49C 109.5 . . ?

loop_
_geom_bond_atom_site_label_1
_geom_bond_atom_site_label_2
_geom_bond_distance
_geom_bond_site_symmetry_2
_geom_bond_publ_flag
V1 C27 1.825(3) . ?
V1 N1 2.069(2) . ?
V1 P3 2.1428(8) . ?
V1 P2 2.4860(9) . ?
V1 P1 2.5011(8) . ?
P1 C7 1.812(3) . ?
P1 C4 1.839(3) . ?
P1 C1 1.858(3) . ?
P2 C20 1.809(2) . ?
P2 C24 1.846(3) . ?
P2 C21 1.869(3) . ?
P3 C32 1.822(3) . ?
N1 C13 1.402(3) . ?
N1 C14 1.408(3) . ?
C1 C2 1.525(4) . ?
C1 C3 1.527(4) . ?
C1 H1 1.0000 . ?
C2 H2A 0.9800 . ?
C2 H2B 0.9800 . ?
C2 H2C 0.9800 . ?
C3 H3A 0.9800 . ?
C3 H3B 0.9800 . ?
C3 H3C 0.9800 . ?
C4 C6 1.526(4) . ?
C4 C5 1.526(4) . ?
C4 H4 1.0000 . ?
C5 H5A 0.9800 . ?
C5 H5B 0.9800 . ?
C5 H5C 0.9800 . ?
C6 H6A 0.9800 . ?
C6 H6B 0.9800 . ?
C6 H6C 0.9800 . ?
C7 C8 1.393(3) . ?
C7 C13 1.399(4) . ?
C8 C9 1.389(4) . ?
C8 H8 0.9500 . ?
C9 C11 1.382(4) . ?
C9 C10 1.505(4) . ?
C10 H10A 0.9800 . ?
C10 H10B 0.9800 . ?
C10 H10C 0.9800 . ?
C11 C12 1.373(4) . ?
C11 H11 0.9500 . ?
C12 C13 1.404(3) . ?
C12 H12A 0.9500 . ?
C14 C15 1.396(3) . ?
C14 C20 1.406(3) . ?
C15 C16 1.378(4) . ?
C15 H15 0.9500 . ?
C16 C17 1.395(4) . ?
C16 H16 0.9500 . ?
C17 C19 1.386(3) . ?
C17 C18 1.506(4) . ?
C18 H18A 0.9800 . ?
C18 H18B 0.9800 . ?
C18 H18C 0.9800 . ?
C19 C20 1.382(4) . ?
C19 H19 0.9500 . ?
C21 C23 1.520(3) . ?
C21 C22 1.522(4) . ?
C21 H21 1.0000 . ?
C22 H22A 0.9800 . ?
C22 H22B 0.9800 . ?
C22 H22C 0.9800 . ?
C23 H23A 0.9800 . ?
C23 H23B 0.9800 . ?
C23 H23C 0.9800 . ?
C24 C26 1.512(4) . ?
C24 C25 1.530(4) . ?
C24 H24 1.0000 . ?
C25 H25A 0.9800 . ?
C25 H25B 0.9800 . ?
C25 H25C 0.9800 . ?
C26 H26A 0.9800 . ?
C26 H26B 0.9800 . ?
C26 H26C 0.9800 . ?
C27 C28 1.526(3) . ?
C27 H27 0.9500 . ?
C28 C30 1.527(4) . ?
C28 C29 1.534(4) . ?
C28 C31 1.534(4) . ?
C29 H29A 0.9800 . ?
C29 H29B 0.9800 . ?
C29 H29C 0.9800 . ?
C30 H30A 0.9800 . ?
C30 H30B 0.9800 . ?
C30 H30C 0.9800 . ?
C31 H31A 0.9800 . ?
C31 H31B 0.9800 . ?
C31 H31C 0.9800 . ?
C32 C37 1.424(3) . ?
C32 C33 1.426(4) . ?
C33 C34 1.379(4) . ?
C33 C38 1.546(3) . ?
C34 C35 1.393(3) . ?
C34 H34 0.9500 . ?
C35 C36 1.378(4) . ?
C35 C42 1.532(4) . ?
C36 C37 1.392(3) . ?
C36 H36 0.9500 . ?
C37 C46 1.542(4) . ?
C38 C39 1.523(4) . ?
C38 C41 1.531(4) . ?
C38 C40 1.536(4) . ?
C39 H39A 0.9800 . ?
C39 H39B 0.9800 . ?
C39 H39C 0.9800 . ?
C40 H40A 0.9800 . ?
C40 H40B 0.9800 . ?
C40 H40C 0.9800 . ?
C41 H41A 0.9800 . ?
C41 H41B 0.9800 . ?
C41 H41C 0.9800 . ?
C42 C45 1.525(4) . ?
C42 C43 1.528(4) . ?
C42 C44 1.530(4) . ?
C43 H43A 0.9800 . ?
C43 H43B 0.9800 . ?
C43 H43C 0.9800 . ?
C44 H44A 0.9800 . ?
C44 H44B 0.9800 . ?
C44 H44C 0.9800 . ?
C45 H45A 0.9800 . ?
C45 H45B 0.9800 . ?
C45 H45C 0.9800 . ?
C46 C47 1.526(4) . ?
C46 C48 1.532(4) . ?
C46 C49 1.543(3) . ?
C47 H47A 0.9800 . ?
C47 H47B 0.9800 . ?
C47 H47C 0.9800 . ?
C48 H48A 0.9800 . ?
C48 H48B 0.9800 . ?
C48 H48C 0.9800 . ?
C49 H49A 0.9800 . ?
C49 H49B 0.9800 . ?
C49 H49C 0.9800 . ?

loop_
_geom_torsion_atom_site_label_1
_geom_torsion_atom_site_label_2
_geom_torsion_atom_site_label_3
_geom_torsion_atom_site_label_4
_geom_torsion
_geom_torsion_site_symmetry_1
_geom_torsion_site_symmetry_2
_geom_torsion_site_symmetry_3
_geom_torsion_site_symmetry_4
_geom_torsion_publ_flag
C27 V1 P1 C7 91.12(12) . . . . ?
N1 V1 P1 C7 -28.28(10) . . . . ?
P3 V1 P1 C7 -156.70(9) . . . . ?
P2 V1 P1 C7 -20.99(11) . . . . ?
C27 V1 P1 C4 -25.04(14) . . . . ?
N1 V1 P1 C4 -144.44(12) . . . . ?
P3 V1 P1 C4 87.14(11) . . . . ?
P2 V1 P1 C4 -137.15(11) . . . . ?
C27 V1 P1 C1 -158.69(13) . . . . ?
N1 V1 P1 C1 81.92(11) . . . . ?
P3 V1 P1 C1 -46.50(10) . . . . ?
P2 V1 P1 C1 89.21(11) . . . . ?
C27 V1 P2 C20 -147.11(12) . . . . ?
N1 V1 P2 C20 -27.10(10) . . . . ?
P3 V1 P2 C20 102.21(8) . . . . ?
P1 V1 P2 C20 -34.41(10) . . . . ?
C27 V1 P2 C24 95.68(14) . . . . ?
N1 V1 P2 C24 -144.31(13) . . . . ?
P3 V1 P2 C24 -15.00(12) . . . . ?
P1 V1 P2 C24 -151.62(12) . . . . ?
C27 V1 P2 C21 -38.02(12) . . . . ?
N1 V1 P2 C21 81.99(11) . . . . ?
P3 V1 P2 C21 -148.70(9) . . . . ?
P1 V1 P2 C21 74.68(11) . . . . ?
C27 V1 P3 C32 -124.7(2) . . . . ?
N1 V1 P3 C32 50.6(2) . . . . ?
P2 V1 P3 C32 -26.6(2) . . . . ?
P1 V1 P3 C32 132.6(2) . . . . ?
C27 V1 N1 C13 -54.8(2) . . . . ?
P3 V1 N1 C13 130.26(17) . . . . ?
P2 V1 N1 C13 -141.30(19) . . . . ?
P1 V1 N1 C13 34.89(17) . . . . ?
C27 V1 N1 C14 122.52(19) . . . . ?
P3 V1 N1 C14 -52.4(2) . . . . ?
P2 V1 N1 C14 36.01(17) . . . . ?
P1 V1 N1 C14 -147.80(19) . . . . ?
C7 P1 C1 C2 52.9(2) . . . . ?
C4 P1 C1 C2 163.51(18) . . . . ?
V1 P1 C1 C2 -54.3(2) . . . . ?
C7 P1 C1 C3 -71.9(2) . . . . ?
C4 P1 C1 C3 38.8(2) . . . . ?
V1 P1 C1 C3 -179.01(16) . . . . ?
C7 P1 C4 C6 174.72(18) . . . . ?
C1 P1 C4 C6 66.5(2) . . . . ?
V1 P1 C4 C6 -73.4(2) . . . . ?
C7 P1 C4 C5 -61.1(2) . . . . ?
C1 P1 C4 C5 -169.36(19) . . . . ?
V1 P1 C4 C5 50.8(2) . . . . ?
C4 P1 C7 C8 -26.4(3) . . . . ?
C1 P1 C7 C8 81.3(2) . . . . ?
V1 P1 C7 C8 -155.7(2) . . . . ?
C4 P1 C7 C13 154.88(18) . . . . ?
C1 P1 C7 C13 -97.47(19) . . . . ?
V1 P1 C7 C13 25.55(19) . . . . ?
C13 C7 C8 C9 0.3(4) . . . . ?
P1 C7 C8 C9 -178.4(2) . . . . ?
C7 C8 C9 C11 -0.8(4) . . . . ?
C7 C8 C9 C10 -179.8(2) . . . . ?
C8 C9 C11 C12 0.8(4) . . . . ?
C10 C9 C11 C12 179.8(3) . . . . ?
C9 C11 C12 C13 -0.3(4) . . . . ?
C8 C7 C13 N1 176.9(2) . . . . ?
P1 C7 C13 N1 -4.3(3) . . . . ?
C8 C7 C13 C12 0.3(4) . . . . ?
P1 C7 C13 C12 179.11(19) . . . . ?
C14 N1 C13 C7 153.7(2) . . . . ?
V1 N1 C13 C7 -28.9(3) . . . . ?
C14 N1 C13 C12 -29.9(3) . . . . ?
V1 N1 C13 C12 147.5(2) . . . . ?
C11 C12 C13 C7 -0.3(4) . . . . ?
C11 C12 C13 N1 -176.7(2) . . . . ?
C13 N1 C14 C15 -39.7(3) . . . . ?
V1 N1 C14 C15 142.9(2) . . . . ?
C13 N1 C14 C20 144.4(2) . . . . ?
V1 N1 C14 C20 -33.0(3) . . . . ?
C20 C14 C15 C16 -3.4(4) . . . . ?
N1 C14 C15 C16 -179.4(2) . . . . ?
C14 C15 C16 C17 0.0(4) . . . . ?
C15 C16 C17 C19 2.7(4) . . . . ?
C15 C16 C17 C18 -174.2(3) . . . . ?
C16 C17 C19 C20 -2.0(4) . . . . ?
C18 C17 C19 C20 175.0(2) . . . . ?
C17 C19 C20 C14 -1.4(4) . . . . ?
C17 C19 C20 P2 177.8(2) . . . . ?
C15 C14 C20 C19 4.1(4) . . . . ?
N1 C14 C20 C19 -179.7(2) . . . . ?
C15 C14 C20 P2 -175.29(19) . . . . ?
N1 C14 C20 P2 0.9(3) . . . . ?
C24 P2 C20 C19 -21.9(3) . . . . ?
C21 P2 C20 C19 84.2(3) . . . . ?
V1 P2 C20 C19 -157.4(2) . . . . ?
C24 P2 C20 C14 157.45(18) . . . . ?
C21 P2 C20 C14 -96.47(19) . . . . ?
V1 P2 C20 C14 21.93(18) . . . . ?
C20 P2 C21 C23 60.4(2) . . . . ?
C24 P2 C21 C23 167.82(19) . . . . ?
V1 P2 C21 C23 -46.6(2) . . . . ?
C20 P2 C21 C22 -64.0(2) . . . . ?
C24 P2 C21 C22 43.5(2) . . . . ?
V1 P2 C21 C22 -170.98(16) . . . . ?
C20 P2 C24 C26 -63.4(2) . . . . ?
C21 P2 C24 C26 -170.1(2) . . . . ?
V1 P2 C24 C26 52.0(2) . . . . ?
C20 P2 C24 C25 170.87(19) . . . . ?
C21 P2 C24 C25 64.1(2) . . . . ?
V1 P2 C24 C25 -73.7(2) . . . . ?
N1 V1 C27 C28 -164.9(5) . . . . ?
P3 V1 C27 C28 11.0(5) . . . . ?
P2 V1 C27 C28 -89.8(5) . . . . ?
P1 V1 C27 C28 118.1(5) . . . . ?
V1 C27 C28 C30 -50.2(6) . . . . ?
V1 C27 C28 C29 69.3(6) . . . . ?
V1 C27 C28 C31 -172.2(4) . . . . ?
V1 P3 C32 C37 113.2(2) . . . . ?
V1 P3 C32 C33 -53.4(3) . . . . ?
C37 C32 C33 C34 -15.9(4) . . . . ?
P3 C32 C33 C34 150.8(2) . . . . ?
C37 C32 C33 C38 163.9(2) . . . . ?
P3 C32 C33 C38 -29.3(3) . . . . ?
C32 C33 C34 C35 1.7(4) . . . . ?
C38 C33 C34 C35 -178.2(2) . . . . ?
C33 C34 C35 C36 10.7(4) . . . . ?
C33 C34 C35 C42 -171.3(2) . . . . ?
C34 C35 C36 C37 -8.9(4) . . . . ?
C42 C35 C36 C37 173.2(2) . . . . ?
C35 C36 C37 C32 -5.1(4) . . . . ?
C35 C36 C37 C46 175.0(2) . . . . ?
C33 C32 C37 C36 17.5(4) . . . . ?
P3 C32 C37 C36 -149.6(2) . . . . ?
C33 C32 C37 C46 -162.6(2) . . . . ?
P3 C32 C37 C46 30.3(3) . . . . ?
C34 C33 C38 C39 138.1(2) . . . . ?
C32 C33 C38 C39 -41.7(3) . . . . ?
C34 C33 C38 C41 -97.1(3) . . . . ?
C32 C33 C38 C41 83.1(3) . . . . ?
C34 C33 C38 C40 21.3(3) . . . . ?
C32 C33 C38 C40 -158.5(2) . . . . ?
C36 C35 C42 C45 103.9(3) . . . . ?
C34 C35 C42 C45 -74.0(3) . . . . ?
C36 C35 C42 C43 -16.9(4) . . . . ?
C34 C35 C42 C43 165.2(2) . . . . ?
C36 C35 C42 C44 -136.4(3) . . . . ?
C34 C35 C42 C44 45.8(3) . . . . ?
C36 C37 C46 C47 95.6(3) . . . . ?
C32 C37 C46 C47 -84.4(3) . . . . ?
C36 C37 C46 C48 -140.3(2) . . . . ?
C32 C37 C46 C48 39.8(3) . . . . ?
C36 C37 C46 C49 -23.6(3) . . . . ?
C32 C37 C46 C49 156.4(3) . . . . ?
